data_4132162
loop_
_publ_author_name
'Hartrampf, Nina'
'Winter, Nils'
'Pupo, Gabriele'
'Stoltz, Brian M.'
'Trauner, Dirk'

_publ_section_title
;
 Total Synthesis of the Norhasubanan Alkaloid Stephadiamine.
;
_journal_issue 28
_journal_name_full 'Journal of the American Chemical Society'
_journal_page_first 8675
_journal_page_last 8680
_journal_paper_doi 10.1021/jacs.8b01918
_journal_volume 140
_journal_year 2018
_chemical_absolute_configuration ad
_chemical_formula_moiety 'C17 H19 N O3'
_chemical_formula_sum 'C17 H19 N O3'
_chemical_formula_weight 285.33
_chemical_name_common nv236-E1
_space_group_crystal_system orthorhombic
_space_group_IT_number 19
_space_group_name_Hall 'P 2ac 2ab'
_space_group_name_H-M_alt 'P 21 21 21'
_atom_sites_solution_hydrogens geom
_audit_block_code C17H19NO3_tv433_trauner
_audit_creation_method SHELXL-2014
_audit_update_record 10-Nov-15
_cell_angle_alpha 90
_cell_angle_beta 90
_cell_angle_gamma 90
_cell_formula_units_Z 4
_cell_length_a 7.6599(2)
_cell_length_b 8.3420(2)
_cell_length_c 23.4353(7)
_cell_measurement_reflns_used 9862
_cell_measurement_temperature 100(2)
_cell_measurement_theta_max 36.3468
_cell_measurement_theta_min 2.7976
_cell_volume 1497.49(7)
_computing_cell_refinement 'APEX2 v2012.4-3 (Bruker AXS)'
_computing_data_collection 'Bruker Instrument Service v3.0.21'
_computing_data_reduction 'SAINT V8.18C (Bruker AXS Inc., 2011)'
_computing_structure_refinement
;
Sheldrick, G. M. (2008).
<i>Acta Cryst.</i> A<b>64</b>, 112--122.
;
_computing_structure_solution
;
A. Altomare, M. C. Burla, M. Camalli, G. L. Cascarano, C. Giacovazzo, A.
Guagliardi, A. G. G. Moliterni, G. Polidori, R. Spagna: SIR97: a new tool for
crystal structure determination and refinement; J. Appl. Crystallogr. 1999,
32, 115-119.
;
_diffrn_ambient_temperature 100(2)
_diffrn_detector_area_resol_mean 7.4074
_diffrn_measured_fraction_theta_full 0.997
_diffrn_measured_fraction_theta_max 0.997
_diffrn_measurement_device 'fixed-chi three-circle diffractometer'
_diffrn_measurement_device_type 'Bruker D8Venture'
_diffrn_measurement_method 'mix of phi and omega scans'
_diffrn_radiation_collimation 'focusing mirrors'
_diffrn_radiation_monochromator 'focusing mirrors'
_diffrn_radiation_type MoK\a
_diffrn_radiation_wavelength 0.71073
_diffrn_reflns_av_R_equivalents 0.0477
_diffrn_reflns_av_unetI/netI 0.0350
_diffrn_reflns_Laue_measured_fraction_full 0.997
_diffrn_reflns_Laue_measured_fraction_max 0.997
_diffrn_reflns_limit_h_max 12
_diffrn_reflns_limit_h_min -12
_diffrn_reflns_limit_k_max 13
_diffrn_reflns_limit_k_min -13
_diffrn_reflns_limit_l_max 38
_diffrn_reflns_limit_l_min -39
_diffrn_reflns_number 49074
_diffrn_reflns_point_group_measured_fraction_full 0.997
_diffrn_reflns_point_group_measured_fraction_max 0.997
_diffrn_reflns_theta_full 36.355
_diffrn_reflns_theta_max 36.36
_diffrn_reflns_theta_min 3.177
_diffrn_source 'rotating anode (TXS)'
_diffrn_source_current 50
_diffrn_source_power 2.5
_diffrn_source_type 'Bruker TXS'
_diffrn_source_voltage 50
_exptl_absorpt_coefficient_mu 0.087
_exptl_absorpt_correction_T_max 0.9634
_exptl_absorpt_correction_T_min 0.8862
_exptl_absorpt_correction_type multi-scan
_exptl_absorpt_process_details
;
SADABS-2014/5 - Bruker AXS area detector scaling and absorption correction
;
_exptl_crystal_colour colourless
_exptl_crystal_density_diffrn 1.266
_exptl_crystal_density_method 'not measured'
_exptl_crystal_description block
_exptl_crystal_F_000 608
_exptl_crystal_size_max 0.10
_exptl_crystal_size_mid 0.10
_exptl_crystal_size_min 0.09
_refine_diff_density_max 0.467
_refine_diff_density_min -0.225
_refine_diff_density_rms 0.052
_refine_ls_abs_structure_details
;
 Flack x determined using 2799 quotients [(I+)-(I-)]/[(I+)+(I-)]
 (Parsons, Flack and Wagner, Acta Cryst. B69 (2013) 249-259).
;
_refine_ls_abs_structure_Flack -0.1(2)
_refine_ls_extinction_method none
_refine_ls_goodness_of_fit_ref 1.131
_refine_ls_hydrogen_treatment constr
_refine_ls_matrix_type full
_refine_ls_number_parameters 192
_refine_ls_number_reflns 7261
_refine_ls_number_restraints 0
_refine_ls_restrained_S_all 1.131
_refine_ls_R_factor_all 0.0459
_refine_ls_R_factor_gt 0.0425
_refine_ls_shift/su_max 0.000
_refine_ls_shift/su_mean 0.000
_refine_ls_structure_factor_coef Fsqd
_refine_ls_weighting_details 'w=1/[\s^2^(Fo^2^)+(0.0488P)^2^+0.2654P] where P=(Fo^2^+2Fc^2^)/3'
_refine_ls_weighting_scheme calc
_refine_ls_wR_factor_gt 0.1106
_refine_ls_wR_factor_ref 0.1126
_reflns_Friedel_coverage 0.776
_reflns_Friedel_fraction_full 0.997
_reflns_Friedel_fraction_max 0.997
_reflns_number_gt 6781
_reflns_number_total 7261
_reflns_threshold_expression 'I > 2\s(I)'
_cod_data_source_file ja8b01918_si_002.cif
_cod_data_source_block tv433
_cod_depositor_comments
;
The following automatic conversions were performed:

data item '_exptl_absorpt_correction_type' value 'Multi-Scan' was
changed to 'multi-scan' in accordance with the
/home/saulius/struct/COD-crude-data/automatic-downloads/DataCite-retrospective/ACS/depositions/lib/dictionaries/cif_core.dic
dictionary named 'cif_core.dic' version 2.4.2 last updated on
2011-04-26.

Automatic conversion script
Id: cif_fix_values 6909 2019-04-08 15:41:33Z antanas 
;
_cod_database_code 4132162
_shelx_space_group_comment
;
The symmetry employed for this shelxl refinement is uniquely defined
by the following loop, which should always be used as a source of
symmetry information in preference to the above space-group names.
They are only intended as comments.
;
_shelxl_version_number 2014-3

loop_
_space_group_symop_operation_xyz
'x, y, z'
'-x+1/2, -y, z+1/2'
'x+1/2, -y+1/2, -z'
'-x, y+1/2, -z+1/2'

loop_
_atom_site_label
_atom_site_type_symbol
_atom_site_fract_x
_atom_site_fract_y
_atom_site_fract_z
_atom_site_U_iso_or_equiv
_atom_site_adp_type
_atom_site_occupancy
_atom_site_site_symmetry_order
_atom_site_calc_flag
_atom_site_refinement_flags_posn
_atom_site_refinement_flags_adp
C1 C 0.83003(16) 0.44758(14) 0.39326(6) 0.0170(2) Uani 1 1 d . .
C2 C 0.92728(15) 0.29654(13) 0.39795(5) 0.01422(18) Uani 1 1 d . .
H2A H 0.9881 0.2934 0.4352 0.017 Uiso 1 1 calc R U
H2B H 1.0170 0.2926 0.3676 0.017 Uiso 1 1 calc R U
C3 C 0.80797(14) 0.14783(13) 0.39274(4) 0.01143(16) Uani 1 1 d . .
C4 C 0.68987(15) 0.14152(14) 0.44566(5) 0.01440(18) Uani 1 1 d . .
C5 C 0.53384(17) 0.03412(17) 0.44130(5) 0.0195(2) Uani 1 1 d . .
H5A H 0.4687 0.0332 0.4778 0.023 Uiso 1 1 calc R U
H5B H 0.5704 -0.0769 0.4323 0.023 Uiso 1 1 calc R U
C6 C 0.41970(16) 0.10114(19) 0.39346(6) 0.0224(2) Uani 1 1 d . .
H6A H 0.3182 0.0295 0.3876 0.027 Uiso 1 1 calc R U
H6B H 0.3750 0.2078 0.4048 0.027 Uiso 1 1 calc R U
C7 C 0.51898(15) 0.11637(15) 0.33829(5) 0.01683(19) Uani 1 1 d . .
C8 C 0.70104(14) 0.14304(13) 0.33736(5) 0.01241(17) Uani 1 1 d . .
C9 C 0.78433(14) 0.15648(14) 0.28432(5) 0.01352(17) Uani 1 1 d . .
C10 C 0.69033(17) 0.14166(16) 0.23299(5) 0.0181(2) Uani 1 1 d . .
C11 C 0.51120(18) 0.11513(19) 0.23462(6) 0.0234(3) Uani 1 1 d . .
H11 H 0.4463 0.1055 0.2002 0.028 Uiso 1 1 calc R U
C12 C 0.42844(17) 0.10295(18) 0.28714(6) 0.0225(2) Uani 1 1 d . .
H12 H 0.3060 0.0849 0.2881 0.027 Uiso 1 1 calc R U
C13 C 0.92363(15) -0.00721(13) 0.39605(5) 0.01278(17) Uani 1 1 d . .
H13A H 0.8496 -0.1016 0.3877 0.015 Uiso 1 1 calc R U
H13B H 1.0149 -0.0013 0.3662 0.015 Uiso 1 1 calc R U
C14 C 1.01018(15) -0.03127(14) 0.45297(5) 0.01405(18) Uani 1 1 d . .
H14 H 1.0904 0.0479 0.4657 0.017 Uiso 1 1 calc R U
C15 C 0.9812(2) -0.15644(17) 0.48650(6) 0.0232(2) Uani 1 1 d . .
H15A H 0.9016 -0.2376 0.4750 0.028 Uiso 1 1 calc R U
H15B H 1.0399 -0.1650 0.5221 0.028 Uiso 1 1 calc R U
C16 C 1.0265(2) 0.3151(2) 0.25416(7) 0.0317(3) Uani 1 1 d . .
H16A H 1.1434 0.3412 0.2684 0.048 Uiso 1 1 calc R U
H16B H 0.9473 0.4048 0.2619 0.048 Uiso 1 1 calc R U
H16C H 1.0318 0.2957 0.2130 0.048 Uiso 1 1 calc R U
C17 C 0.6968(3) 0.1293(2) 0.13155(6) 0.0333(4) Uani 1 1 d . .
H17A H 0.7797 0.1376 0.0998 0.050 Uiso 1 1 calc R U
H17B H 0.6078 0.2130 0.1279 0.050 Uiso 1 1 calc R U
H17C H 0.6407 0.0237 0.1308 0.050 Uiso 1 1 calc R U
N1 N 0.75403(17) 0.56580(14) 0.38971(6) 0.0242(2) Uani 1 1 d . .
O1 O 0.72261(13) 0.22009(12) 0.48804(4) 0.01951(18) Uani 1 1 d . .
O2 O 0.96313(11) 0.17351(10) 0.28251(4) 0.01458(15) Uani 1 1 d . .
O3 O 0.78723(15) 0.14893(15) 0.18413(4) 0.0258(2) Uani 1 1 d . .

loop_
_atom_site_aniso_label
_atom_site_aniso_U_11
_atom_site_aniso_U_22
_atom_site_aniso_U_33
_atom_site_aniso_U_23
_atom_site_aniso_U_13
_atom_site_aniso_U_12
C1 0.0187(5) 0.0148(4) 0.0177(5) -0.0012(4) -0.0029(4) -0.0033(4)
C2 0.0139(4) 0.0129(4) 0.0158(4) -0.0020(4) -0.0018(4) -0.0011(3)
C3 0.0114(4) 0.0125(4) 0.0103(4) -0.0010(3) -0.0004(3) -0.0006(3)
C4 0.0140(4) 0.0150(4) 0.0142(4) -0.0006(3) 0.0015(3) 0.0013(4)
C5 0.0178(5) 0.0226(5) 0.0181(5) -0.0004(4) 0.0049(4) -0.0039(4)
C6 0.0123(4) 0.0318(6) 0.0232(5) -0.0011(5) 0.0027(4) -0.0021(4)
C7 0.0112(4) 0.0204(5) 0.0188(5) -0.0009(4) -0.0011(4) -0.0012(4)
C8 0.0115(4) 0.0129(4) 0.0129(4) -0.0005(3) -0.0011(3) -0.0002(3)
C9 0.0131(4) 0.0148(4) 0.0126(4) 0.0014(3) -0.0018(3) -0.0002(3)
C10 0.0192(5) 0.0222(5) 0.0129(4) 0.0013(4) -0.0045(4) 0.0006(4)
C11 0.0194(5) 0.0321(7) 0.0188(5) -0.0009(5) -0.0083(4) -0.0001(5)
C12 0.0132(4) 0.0309(6) 0.0235(6) -0.0011(5) -0.0062(4) -0.0018(4)
C13 0.0148(4) 0.0129(4) 0.0106(4) -0.0013(3) -0.0009(4) 0.0011(3)
C14 0.0149(4) 0.0147(4) 0.0125(4) -0.0004(3) -0.0013(3) 0.0012(4)
C15 0.0304(6) 0.0202(5) 0.0189(5) 0.0054(4) -0.0048(5) -0.0016(5)
C16 0.0303(7) 0.0338(8) 0.0309(7) 0.0193(6) -0.0051(6) -0.0145(6)
C17 0.0398(8) 0.0467(9) 0.0133(5) 0.0011(6) -0.0087(5) 0.0005(8)
N1 0.0266(6) 0.0172(5) 0.0289(6) -0.0008(4) -0.0061(5) 0.0008(4)
O1 0.0208(4) 0.0229(4) 0.0148(4) -0.0059(3) 0.0018(3) 0.0016(3)
O2 0.0133(3) 0.0164(4) 0.0141(3) 0.0044(3) 0.0003(3) -0.0018(3)
O3 0.0259(5) 0.0407(6) 0.0108(3) 0.0033(4) -0.0033(3) -0.0006(5)

loop_
_atom_type_symbol
_atom_type_description
_atom_type_scat_dispersion_real
_atom_type_scat_dispersion_imag
_atom_type_scat_source
C C 0.0033 0.0016 'International Tables Vol C Tables 4.2.6.8 and 6.1.1.4'
H H 0.0000 0.0000 'International Tables Vol C Tables 4.2.6.8 and 6.1.1.4'
N N 0.0061 0.0033 'International Tables Vol C Tables 4.2.6.8 and 6.1.1.4'
O O 0.0106 0.0060 'International Tables Vol C Tables 4.2.6.8 and 6.1.1.4'

loop_
_geom_angle_atom_site_label_1
_geom_angle_atom_site_label_2
_geom_angle_atom_site_label_3
_geom_angle
N1 C1 C2 179.86(15)
C1 C2 C3 112.52(9)
C1 C2 H2A 109.1
C3 C2 H2A 109.1
C1 C2 H2B 109.1
C3 C2 H2B 109.1
H2A C2 H2B 107.8
C8 C3 C4 111.56(9)
C8 C3 C2 113.78(9)
C4 C3 C2 108.18(9)
C8 C3 C13 108.76(9)
C4 C3 C13 105.32(9)
C2 C3 C13 108.89(8)
O1 C4 C5 122.88(11)
O1 C4 C3 121.30(11)
C5 C4 C3 115.82(10)
C4 C5 C6 106.73(10)
C4 C5 H5A 110.4
C6 C5 H5A 110.4
C4 C5 H5B 110.4
C6 C5 H5B 110.4
H5A C5 H5B 108.6
C7 C6 C5 111.85(10)
C7 C6 H6A 109.2
C5 C6 H6A 109.2
C7 C6 H6B 109.2
C5 C6 H6B 109.2
H6A C6 H6B 107.9
C12 C7 C8 119.49(11)
C12 C7 C6 118.82(11)
C8 C7 C6 121.69(11)
C9 C8 C7 118.41(10)
C9 C8 C3 120.31(9)
C7 C8 C3 121.19(10)
O2 C9 C8 119.22(9)
O2 C9 C10 119.43(10)
C8 C9 C10 121.20(10)
O3 C10 C11 124.49(11)
O3 C10 C9 115.76(11)
C11 C10 C9 119.70(11)
C12 C11 C10 119.12(11)
C12 C11 H11 120.4
C10 C11 H11 120.4
C11 C12 C7 122.07(11)
C11 C12 H12 119.0
C7 C12 H12 119.0
C14 C13 C3 113.77(9)
C14 C13 H13A 108.8
C3 C13 H13A 108.8
C14 C13 H13B 108.8
C3 C13 H13B 108.8
H13A C13 H13B 107.7
C15 C14 C13 123.88(11)
C15 C14 H14 118.1
C13 C14 H14 118.1
C14 C15 H15A 120.0
C14 C15 H15B 120.0
H15A C15 H15B 120.0
O2 C16 H16A 109.5
O2 C16 H16B 109.5
H16A C16 H16B 109.5
O2 C16 H16C 109.5
H16A C16 H16C 109.5
H16B C16 H16C 109.5
O3 C17 H17A 109.5
O3 C17 H17B 109.5
H17A C17 H17B 109.5
O3 C17 H17C 109.5
H17A C17 H17C 109.5
H17B C17 H17C 109.5
C9 O2 C16 115.71(10)
C10 O3 C17 117.16(12)

loop_
_geom_bond_atom_site_label_1
_geom_bond_atom_site_label_2
_geom_bond_distance
C1 N1 1.1483(17)
C1 C2 1.4678(17)
C2 C3 1.5456(15)
C2 H2A 0.9900
C2 H2B 0.9900
C3 C8 1.5352(15)
C3 C4 1.5361(15)
C3 C13 1.5696(15)
C4 O1 1.2162(14)
C4 C5 1.4972(18)
C5 C6 1.528(2)
C5 H5A 0.9900
C5 H5B 0.9900
C6 C7 1.5054(18)
C6 H6A 0.9900
C6 H6B 0.9900
C7 C12 1.3894(17)
C7 C8 1.4124(16)
C8 C9 1.4015(15)
C9 O2 1.3776(14)
C9 C10 1.4074(16)
C10 O3 1.3661(16)
C10 C11 1.3904(19)
C11 C12 1.388(2)
C11 H11 0.9500
C12 H12 0.9500
C13 C14 1.5029(16)
C13 H13A 0.9900
C13 H13B 0.9900
C14 C15 1.3256(17)
C14 H14 0.9500
C15 H15A 0.9500
C15 H15B 0.9500
C16 O2 1.4396(16)
C16 H16A 0.9800
C16 H16B 0.9800
C16 H16C 0.9800
C17 O3 1.4228(17)
C17 H17A 0.9800
C17 H17B 0.9800
C17 H17C 0.9800

loop_
_geom_torsion_atom_site_label_1
_geom_torsion_atom_site_label_2
_geom_torsion_atom_site_label_3
_geom_torsion_atom_site_label_4
_geom_torsion
C1 C2 C3 C8 56.55(12)
C1 C2 C3 C4 -68.02(12)
C1 C2 C3 C13 178.02(10)
C8 C3 C4 O1 -141.69(12)
C2 C3 C4 O1 -15.82(15)
C13 C3 C4 O1 100.49(13)
C8 C3 C4 C5 38.05(13)
C2 C3 C4 C5 163.93(10)
C13 C3 C4 C5 -79.77(12)
O1 C4 C5 C6 116.90(13)
C3 C4 C5 C6 -62.84(13)
C4 C5 C6 C7 55.59(14)
C5 C6 C7 C12 150.81(13)
C5 C6 C7 C8 -28.88(18)
C12 C7 C8 C9 0.54(18)
C6 C7 C8 C9 -179.78(12)
C12 C7 C8 C3 -176.03(12)
C6 C7 C8 C3 3.66(18)
C4 C3 C8 C9 176.51(10)
C2 C3 C8 C9 53.78(14)
C13 C3 C8 C9 -67.76(13)
C4 C3 C8 C7 -6.99(15)
C2 C3 C8 C7 -129.72(11)
C13 C3 C8 C7 108.74(12)
C7 C8 C9 O2 -176.39(11)
C3 C8 C9 O2 0.21(16)
C7 C8 C9 C10 -0.89(17)
C3 C8 C9 C10 175.70(11)
O2 C9 C10 O3 -1.32(17)
C8 C9 C10 O3 -176.81(12)
O2 C9 C10 C11 176.28(12)
C8 C9 C10 C11 0.80(19)
O3 C10 C11 C12 177.06(14)
C9 C10 C11 C12 -0.3(2)
C10 C11 C12 C7 0.0(2)
C8 C7 C12 C11 -0.1(2)
C6 C7 C12 C11 -179.78(14)
C8 C3 C13 C14 -169.66(9)
C4 C3 C13 C14 -49.96(12)
C2 C3 C13 C14 65.86(11)
C3 C13 C14 C15 118.21(14)
C8 C9 O2 C16 -121.98(13)
C10 C9 O2 C16 62.44(16)
C11 C10 O3 C17 0.6(2)
C9 C10 O3 C17 178.08(14)
